data_2200748
loop_
_publ_author_name
'Cotton, F. Albert'
'Daniels, Lee M.'
'Wilkinson, Chad C.'

_publ_section_title
;
 A highly disordered cobaltocenium salt
;
_journal_issue 11
_journal_name_full 'Acta Crystallographica Section E'
_journal_page_first m529
_journal_page_last m530
_journal_paper_doi 10.1107/S1600536801017172
_journal_volume 57
_journal_year 2001
_chemical_formula_iupac '[Co (C5 H5)2], B F4'
_chemical_formula_moiety 'C10 H10 Co 1+, B F4 1-'
_chemical_formula_sum 'C10 H10 B Co F4'
_chemical_formula_weight 275.92
_chemical_name_systematic
;
 cobaltocenium tetrafluoroborate
;
_space_group_IT_number 66
_symmetry_cell_setting orthorhombic
_symmetry_space_group_name_Hall '-C 2 2c'
_symmetry_space_group_name_H-M 'C c c m'
_audit_creation_method SHELXL-97
_cell_angle_alpha 90.00
_cell_angle_beta 90.00
_cell_angle_gamma 90.00
_cell_formula_units_Z 4
_cell_length_a 7.3586(7)
_cell_length_b 11.9176(11)
_cell_length_c 12.4369(13)
_cell_measurement_reflns_used 1619
_cell_measurement_temperature 213(2)
_cell_measurement_theta_max 27.4
_cell_measurement_theta_min 2.36
_cell_volume 1090.68(18)
_computing_cell_refinement 'SAINT (Bruker, 2001)'
_computing_data_collection 'SMART (Bruker, 2000)'
_computing_data_reduction SAINT
_computing_molecular_graphics 'SHELXTL (Siemens, 1996)'
_computing_publication_material SHELXL97
_computing_structure_refinement 'SHELXL97 (Sheldrick, 1997)'
_computing_structure_solution 'SHELXS97 (Sheldrick, 1990)'
_diffrn_ambient_temperature 213(2)
_diffrn_measured_fraction_theta_full .998
_diffrn_measured_fraction_theta_max .998
_diffrn_measurement_device_type 'Bruker SMART'
_diffrn_measurement_method \w
_diffrn_radiation_monochromator graphite
_diffrn_radiation_source 'normal-focus sealed tube'
_diffrn_radiation_type MoK\a
_diffrn_radiation_wavelength .71073
_diffrn_reflns_av_R_equivalents .0184
_diffrn_reflns_av_sigmaI/netI .0133
_diffrn_reflns_limit_h_max 9
_diffrn_reflns_limit_h_min -9
_diffrn_reflns_limit_k_max 10
_diffrn_reflns_limit_k_min -15
_diffrn_reflns_limit_l_max 13
_diffrn_reflns_limit_l_min -16
_diffrn_reflns_number 3263
_diffrn_reflns_theta_full 27.48
_diffrn_reflns_theta_max 27.48
_diffrn_reflns_theta_min 3.28
_diffrn_standards_decay_% 0
_diffrn_standards_interval_count 0
_diffrn_standards_number 0
_exptl_absorpt_coefficient_mu 1.593
_exptl_absorpt_correction_T_max .727
_exptl_absorpt_correction_T_min .609
_exptl_absorpt_correction_type multi-scan
_exptl_absorpt_process_details '(SADABS; Blessing, 1995)'
_exptl_crystal_colour yellow
_exptl_crystal_density_diffrn 1.680
_exptl_crystal_density_method 'not measured'
_exptl_crystal_description block
_exptl_crystal_F_000 552
_exptl_crystal_size_max .30
_exptl_crystal_size_mid .28
_exptl_crystal_size_min .20
_refine_diff_density_max .193
_refine_diff_density_min -.177
_refine_ls_extinction_method none
_refine_ls_goodness_of_fit_ref 1.093
_refine_ls_hydrogen_treatment noref
_refine_ls_matrix_type full
_refine_ls_number_parameters 55
_refine_ls_number_reflns 665
_refine_ls_number_restraints 0
_refine_ls_restrained_S_all 1.093
_refine_ls_R_factor_all .0395
_refine_ls_R_factor_gt .0284
_refine_ls_shift/su_max .003
_refine_ls_shift/su_mean .000
_refine_ls_structure_factor_coef Fsqd
_refine_ls_weighting_details 'w = 1/[\s^2^(Fo^2^)+(0.036P)^2^+0.60P] where P = (Fo^2^+2Fc^2^)/3'
_refine_ls_weighting_scheme calc
_refine_ls_wR_factor_ref .0840
_reflns_number_gt 485
_reflns_number_total 665
_reflns_threshold_expression I>2\s(I)
_cod_data_source_file om6064.cif
_cod_data_source_block I
_cod_database_code 2200748
_cod_database_fobs_code 2200748

loop_
_symmetry_equiv_pos_as_xyz
'x, y, z'
'-x, -y, z'
'-x, y, -z+1/2'
'x, -y, -z+1/2'
'x+1/2, y+1/2, z'
'-x+1/2, -y+1/2, z'
'-x+1/2, y+1/2, -z+1/2'
'x+1/2, -y+1/2, -z+1/2'
'-x, -y, -z'
'x, y, -z'
'x, -y, z-1/2'
'-x, y, z-1/2'
'-x+1/2, -y+1/2, -z'
'x+1/2, y+1/2, -z'
'x+1/2, -y+1/2, z-1/2'
'-x+1/2, y+1/2, z-1/2'

loop_
_atom_site_label
_atom_site_fract_x
_atom_site_fract_y
_atom_site_fract_z
_atom_site_U_iso_or_equiv
_atom_site_adp_type
_atom_site_calc_flag
_atom_site_refinement_flags
_atom_site_occupancy
_atom_site_disorder_assembly
_atom_site_disorder_group
_atom_site_type_symbol
Co .2500 .2500 .4821(4) .0622(10) Uani d SP .50 . . Co
C1 .3131(4) .4145(3) .4953(10) .0860(16) Uani d PG .50 A -1 C
H1 .2311 .4730 .5050 .103 Uiso calc PR .50 A -1 H
C2 .3970(13) .3527(7) .5769(8) .113(4) Uani d PG .50 A -1 C
H2 .3806 .3629 .6504 .136 Uiso calc PR .50 A -1 H
C3 .5098(10) .2730(6) .5287(5) .101(7) Uani d PG .50 A -1 C
H3 .5817 .2208 .5645 .122 Uiso calc PR .50 A -1 H
C4 .4956(9) .2854(4) .4173(5) .092(4) Uani d PG .50 A -1 C
H4 .5563 .2429 .3659 .110 Uiso calc PR .50 A -1 H
C5 .3740(14) .3729(7) .3967(6) .0721(18) Uani d PG .50 A -1 C
H5 .3397 .3989 .3292 .087 Uiso calc PR .50 A -1 H
F .1069(3) .4337(2) .18803(19) .1734(10) Uani d . 1 . . F
B .0000 .5000 .2500 .124(3) Uani d S 1 . . B

loop_
_atom_site_aniso_label
_atom_site_aniso_U_11
_atom_site_aniso_U_22
_atom_site_aniso_U_33
_atom_site_aniso_U_12
_atom_site_aniso_U_13
_atom_site_aniso_U_23
Co .0360(3) .0488(3) .102(3) -.00996(18) .000 .000
C1 .065(2) .0539(17) .139(4) -.0181(18) -.030(9) .008(11)
C2 .095(9) .140(11) .104(6) -.077(7) .000(4) -.025(5)
C3 .040(2) .096(4) .17(2) -.023(2) -.018(5) .043(8)
C4 .050(3) .061(3) .164(11) -.010(2) .025(5) .006(4)
C5 .056(3) .051(2) .110(5) -.012(2) .013(3) .005(3)
F .217(3) .1521(18) .1513(18) -.0482(15) .0620(17) -.0701(14)
B .156(8) .119(6) .095(5) .000 .000 .000

loop_
_atom_type_symbol
_atom_type_description
_atom_type_scat_dispersion_real
_atom_type_scat_dispersion_imag
_atom_type_scat_source
C C .0033 .0016 'International Tables Vol C Tables 4.2.6.8 and 6.1.1.4'
H H .0000 .0000 'International Tables Vol C Tables 4.2.6.8 and 6.1.1.4'
B B .0013 .0007 'International Tables Vol C Tables 4.2.6.8 and 6.1.1.4'
F F .0171 .0103 'International Tables Vol C Tables 4.2.6.8 and 6.1.1.4'
Co Co .3494 .9721 'International Tables Vol C Tables 4.2.6.8 and 6.1.1.4'

loop_
_geom_angle_atom_site_label_1
_geom_angle_atom_site_label_2
_geom_angle_atom_site_label_3
_geom_angle_site_symmetry_1
_geom_angle_site_symmetry_3
_geom_angle
C1 C2 C3 . . 108.0
C2 C3 C4 . . 108.0
C3 C4 C5 . . 108.0
C4 C5 C1 . . 108.0
C2 C1 C5 . . 108.0
C2 C1 Co . . 69.5(4)
C5 C1 Co . . 70.0(4)
C1 C2 Co . . 70.0(3)
C3 C2 Co . . 69.77(15)
C2 C3 Co . . 69.7(3)
C4 C3 Co . . 70.0(5)
C5 C4 Co . . 69.9(3)
C3 C4 Co . . 69.5(5)
C1 C5 Co . . 69.6(3)
C4 C5 Co . . 69.70(15)
F B F 3 . 108.7(2)
F B F 3 4_565 110.7(2)
F B F . 4_565 109.05(19)

loop_
_geom_bond_atom_site_label_1
_geom_bond_atom_site_label_2
_geom_bond_site_symmetry_2
_geom_bond_distance
_geom_bond_publ_flag
Co C1 . 2.021(4) ?
Co C2 . 2.015(11) ?
Co C3 . 2.016(7) ?
Co C4 . 2.023(7) ?
Co C5 . 2.027(10) ?
C1 C2 . 1.397(4) ?
C1 C5 . 1.397(4) ?
C2 C3 . 1.397(4) ?
C3 C4 . 1.397(4) ?
C4 C5 . 1.397(4) ?
B F . 1.355(2) ?
